data_1575325
loop_
_publ_author_name
'Oblazny, Mark'
'Hamaker, Christhoper G.'

_publ_section_title
;
 Structural Comparison of Three
 N-(4-Methoxyphenyl)-Nitrobenzenesulfonamide Derivatives
;
_journal_issue 8
_journal_name_full Crystals
_journal_page_first 673
_journal_paper_doi 10.3390/cryst15080673
_journal_volume 15
_journal_year 2025
_chemical_formula_moiety 'C13 H12 N2 O5 S'
_chemical_formula_sum 'C13 H12 N2 O5 S'
_chemical_formula_weight 308.31
_chemical_name_common 'MO1-07A-F  DEC/Hex evaporation   2-NO2-C6H4-SO2-NH-C6H4-4OMe'
_space_group_crystal_system monoclinic
_space_group_IT_number 14
_space_group_name_Hall '-P 2ybc'
_space_group_name_H-M_alt 'P 1 21/c 1'
_atom_sites_solution_hydrogens mixed
_atom_sites_solution_primary direct
_atom_sites_solution_secondary difmap
_cell_angle_alpha 90
_cell_angle_beta 91.529(3)
_cell_angle_gamma 90
_cell_formula_units_Z 4
_cell_length_a 12.0195(7)
_cell_length_b 7.2684(4)
_cell_length_c 15.0297(8)
_cell_measurement_reflns_used 9800
_cell_measurement_temperature 100.(2)
_cell_measurement_theta_max 27.0565
_cell_measurement_theta_min 2.7114
_cell_volume 1312.57(13)
_computing_cell_refinement 'SAINT V8.38A (Bruker AXS Inc., 2017)'
_computing_data_reduction 'SAINT V8.38A (Bruker AXS Inc., 2017)'
_computing_molecular_graphics 'shelXle (C.B. Huebschle, rev 924)'
_computing_structure_refinement 'SHELXL-2017/1 (Sheldrick, 2017)'
_computing_structure_solution 'XS, VERSION 2013/1'
_diffrn_ambient_temperature 100.(2)
_diffrn_detector_area_resol_mean 8.3333
_diffrn_measured_fraction_theta_full 0.999
_diffrn_measured_fraction_theta_max 0.999
_diffrn_measurement_device_type 'Bruker APEX-II CCD'
_diffrn_measurement_method '\f and \w scans'
_diffrn_radiation_monochromator graphite
_diffrn_radiation_probe x-ray
_diffrn_radiation_type MoK\a
_diffrn_radiation_wavelength 0.71073
_diffrn_reflns_av_R_equivalents 0.0238
_diffrn_reflns_av_unetI/netI 0.0093
_diffrn_reflns_limit_h_max 15
_diffrn_reflns_limit_h_min -15
_diffrn_reflns_limit_k_max 9
_diffrn_reflns_limit_k_min -9
_diffrn_reflns_limit_l_max 19
_diffrn_reflns_limit_l_min -19
_diffrn_reflns_number 38370
_diffrn_reflns_theta_full 27.08
_diffrn_reflns_theta_max 27.08
_diffrn_reflns_theta_min 1.70
_exptl_absorpt_coefficient_mu 0.271
_exptl_absorpt_correction_T_max 0.97
_exptl_absorpt_correction_T_min 0.92
_exptl_absorpt_correction_type multi-scan
_exptl_absorpt_process_details
;
SADABS-2016/2 - Bruker AXS area detector scaling and absorption correction
;
_exptl_crystal_colour 'pale yellow'
_exptl_crystal_density_diffrn 1.560
_exptl_crystal_density_method 'not measured'
_exptl_crystal_description block
_exptl_crystal_F_000 640
_exptl_crystal_size_max 0.307
_exptl_crystal_size_mid 0.178
_exptl_crystal_size_min 0.099
_refine_diff_density_max 0.407
_refine_diff_density_min -0.413
_refine_ls_extinction_method none
_refine_ls_goodness_of_fit_ref 1.065
_refine_ls_hydrogen_treatment mixed
_refine_ls_matrix_type full
_refine_ls_number_parameters 194
_refine_ls_number_reflns 2880
_refine_ls_number_restraints 0
_refine_ls_restrained_S_all 1.065
_refine_ls_R_factor_all 0.0299
_refine_ls_R_factor_gt 0.0277
_refine_ls_shift/su_max 0.001
_refine_ls_shift/su_mean 0.000
_refine_ls_structure_factor_coef Fsqd
_refine_ls_weighting_details 'w=1/[\s^2^(Fo^2^)+(0.0317P)^2^+0.9582P] where P=(Fo^2^+2Fc^2^)/3'
_refine_ls_weighting_scheme calc
_refine_ls_wR_factor_gt 0.0712
_refine_ls_wR_factor_ref 0.0729
_reflns_number_gt 2687
_reflns_number_total 2880
_reflns_threshold_expression 'I > 2\s(I)'
_cod_data_source_file c_cgh0135_final.cif
_cod_data_source_block cgh0135
_cod_depositor_comments
;
The following automatic conversions were performed:

data item '_exptl_absorpt_correction_type' value 'Multi-Scan' was
changed to 'multi-scan' in accordance with the
/home/data/users/saulius/crontab/automatic-downloads/current/MDPI/lib/dictionaries/cif_core.dic
dictionary named 'cif_core.dic' version 2.4.2 last updated on
2011-04-26.

Automatic conversion script
Id: cif_fix_values 8170 2020-07-09 18:12:32Z antanas 
;
_cod_database_code 1575325

loop_
_space_group_symop_operation_xyz
'x, y, z'
'-x, y+1/2, -z+1/2'
'-x, -y, -z'
'x, -y-1/2, z-1/2'

loop_
_atom_site_type_symbol
_atom_site_label
_atom_site_fract_x
_atom_site_fract_y
_atom_site_fract_z
_atom_site_U_iso_or_equiv
_atom_site_adp_type
_atom_site_calc_flag
_atom_site_refinement_flags_adp
_atom_site_refinement_flags_occupancy
_atom_site_refinement_flags_posn
_atom_site_occupancy
_atom_site_disorder_assembly
_atom_site_disorder_group
S S1 0.73338(2) 0.13282(4) 0.76902(2) 0.01193(9) Uani d . . . 1 . .
C C12 0.57402(10) 0.46463(18) 0.83837(8) 0.0141(2) Uani d . . . 1 . .
H H12 0.542123 0.440520 0.781043 0.017000 Uiso calc U . R 1 . .
C C11 0.56834(10) 0.63944(17) 0.87450(8) 0.0147(3) Uani d . . . 1 . .
H H11 0.533722 0.735999 0.841378 0.018000 Uiso calc U . R 1 . .
C C9 0.66328(10) 0.53381(17) 1.00840(8) 0.0139(2) Uani d . . . 1 . .
H H9 0.692060 0.556533 1.066853 0.017000 Uiso calc U . R 1 . .
C C3 1.01688(10) 0.31449(18) 0.90131(8) 0.0148(2) Uani d . . . 1 . .
H H3 1.073449 0.266889 0.940204 0.018000 Uiso calc U . R 1 . .
C C8 0.67085(10) 0.35902(17) 0.97099(8) 0.0135(2) Uani d . . . 1 . .
H H8 0.706529 0.262845 1.003657 0.016000 Uiso calc U . R 1 . .
C C10 0.61321(10) 0.67434(17) 0.95930(8) 0.0126(2) Uani d . . . 1 . .
C C6 0.85426(10) 0.44797(17) 0.78260(8) 0.0141(2) Uani d . . . 1 . .
H H6 0.800450 0.493717 0.740765 0.017000 Uiso calc U . R 1 . .
C C7 0.62672(10) 0.32424(17) 0.88643(8) 0.0121(2) Uani d . . . 1 . .
C C1 0.84832(10) 0.26576(17) 0.81099(8) 0.0117(2) Uani d . . . 1 . .
C C4 1.01951(11) 0.49718(18) 0.87376(8) 0.0162(3) Uani d . . . 1 . .
H H4 1.077003 0.576529 0.895251 0.019000 Uiso calc U . R 1 . .
C C5 0.93823(11) 0.56333(18) 0.81497(8) 0.0158(3) Uani d . . . 1 . .
H H5 0.939908 0.688379 0.796666 0.019000 Uiso calc U . R 1 . .
C C13 0.63931(11) 0.89081(18) 1.07798(9) 0.0180(3) Uani d . . . 1 . .
H H13A 0.627357 1.021315 1.091043 0.027000 Uiso calc U . R 1 . .
H H13B 0.597146 0.815391 1.119330 0.027000 Uiso calc U . R 1 . .
H H13C 0.718734 0.862032 1.084764 0.027000 Uiso calc U . R 1 . .
C C2 0.93033(10) 0.20335(17) 0.87100(8) 0.0125(2) Uani d . . . 1 . .
N N1 0.63989(9) 0.14466(15) 0.84656(7) 0.0129(2) Uani d . . . 1 . .
N N2 0.92896(9) 0.01538(15) 0.90679(7) 0.0139(2) Uani d . . . 1 . .
O O3 0.84152(8) -0.04422(13) 0.93547(6) 0.0192(2) Uani d . . . 1 . .
O O5 0.60232(8) 0.85241(12) 0.98857(6) 0.0161(2) Uani d . . . 1 . .
O O1 0.76369(8) -0.05624(13) 0.75861(6) 0.0176(2) Uani d . . . 1 . .
O O4 1.01775(8) -0.06891(13) 0.90866(6) 0.0179(2) Uani d . . . 1 . .
O O2 0.69204(8) 0.23283(13) 0.69307(6) 0.0170(2) Uani d . . . 1 . .
H H1 0.6507(14) 0.062(3) 0.8833(12) 0.024(4) Uiso d . . . 1 . .

loop_
_atom_site_aniso_label
_atom_site_aniso_U_11
_atom_site_aniso_U_22
_atom_site_aniso_U_33
_atom_site_aniso_U_12
_atom_site_aniso_U_13
_atom_site_aniso_U_23
S1 0.01334(15) 0.01122(15) 0.01112(15) -0.00023(11) -0.00161(10) -0.00194(10)
C12 0.0133(5) 0.0153(6) 0.0137(6) 0.0001(5) -0.0024(4) -0.0005(5)
C11 0.0146(6) 0.0134(6) 0.0160(6) 0.0019(5) -0.0016(5) 0.0026(5)
C9 0.0156(6) 0.0147(6) 0.0113(5) -0.0008(5) -0.0004(4) -0.0003(5)
C3 0.0136(6) 0.0164(6) 0.0145(6) 0.0002(5) -0.0007(4) -0.0012(5)
C8 0.0149(6) 0.0118(6) 0.0137(6) 0.0008(4) 0.0000(4) 0.0028(4)
C10 0.0118(5) 0.0101(5) 0.0161(6) -0.0011(4) 0.0028(4) -0.0006(5)
C6 0.0159(6) 0.0148(6) 0.0115(5) 0.0013(5) 0.0012(4) 0.0010(5)
C7 0.0112(5) 0.0106(5) 0.0145(6) -0.0009(4) 0.0018(4) -0.0008(4)
C1 0.0119(5) 0.0122(6) 0.0110(5) -0.0011(4) 0.0011(4) -0.0024(4)
C4 0.0160(6) 0.0157(6) 0.0169(6) -0.0038(5) 0.0018(5) -0.0028(5)
C5 0.0202(6) 0.0121(6) 0.0154(6) -0.0016(5) 0.0037(5) 0.0006(5)
C13 0.0220(6) 0.0158(6) 0.0164(6) -0.0025(5) 0.0012(5) -0.0050(5)
C2 0.0148(6) 0.0106(6) 0.0121(5) 0.0007(4) 0.0017(4) -0.0005(4)
N1 0.0145(5) 0.0099(5) 0.0143(5) -0.0001(4) 0.0005(4) 0.0000(4)
N2 0.0167(5) 0.0124(5) 0.0123(5) -0.0003(4) -0.0034(4) -0.0011(4)
O3 0.0174(5) 0.0185(5) 0.0216(5) -0.0041(4) -0.0026(4) 0.0056(4)
O5 0.0208(5) 0.0108(4) 0.0166(4) 0.0007(3) -0.0008(4) -0.0024(3)
O1 0.0199(5) 0.0128(5) 0.0199(5) 0.0010(4) -0.0005(4) -0.0047(4)
O4 0.0187(5) 0.0150(5) 0.0199(5) 0.0053(4) -0.0034(4) -0.0018(4)
O2 0.0195(4) 0.0188(5) 0.0123(4) -0.0002(4) -0.0039(3) 0.0000(4)

loop_
_atom_type_symbol
_atom_type_description
_atom_type_scat_dispersion_real
_atom_type_scat_dispersion_imag
_atom_type_scat_source
C C 0.0033 0.0016 'International Tables Vol C Tables 4.2.6.8 and 6.1.1.4'
H H 0.0000 0.0000 'International Tables Vol C Tables 4.2.6.8 and 6.1.1.4'
N N 0.0061 0.0033 'International Tables Vol C Tables 4.2.6.8 and 6.1.1.4'
O O 0.0106 0.0060 'International Tables Vol C Tables 4.2.6.8 and 6.1.1.4'
S S 0.1246 0.1234 'International Tables Vol C Tables 4.2.6.8 and 6.1.1.4'

loop_
_geom_angle_atom_site_label_1
_geom_angle_atom_site_label_2
_geom_angle_atom_site_label_3
_geom_angle_site_symmetry_1
_geom_angle_site_symmetry_3
_geom_angle
_geom_angle_publ_flag
O2 S1 O1 . . 118.98(6) ?
O2 S1 N1 . . 108.04(6) ?
O1 S1 N1 . . 107.99(6) ?
O2 S1 C1 . . 104.81(6) ?
O1 S1 C1 . . 111.16(6) ?
N1 S1 C1 . . 104.97(5) ?
C11 C12 C7 . . 119.71(11) ?
C11 C12 H12 . . 120.100000 ?
C7 C12 H12 . . 120.100000 ?
C12 C11 C10 . . 120.25(11) ?
C12 C11 H11 . . 119.900000 ?
C10 C11 H11 . . 119.900000 ?
C10 C9 C8 . . 119.24(11) ?
C10 C9 H9 . . 120.400000 ?
C8 C9 H9 . . 120.400000 ?
C2 C3 C4 . . 118.80(12) ?
C2 C3 H3 . . 120.600000 ?
C4 C3 H3 . . 120.600000 ?
C7 C8 C9 . . 120.56(11) ?
C7 C8 H8 . . 119.700000 ?
C9 C8 H8 . . 119.700000 ?
O5 C10 C9 . . 124.51(11) ?
O5 C10 C11 . . 115.23(11) ?
C9 C10 C11 . . 120.26(11) ?
C5 C6 C1 . . 120.57(12) ?
C5 C6 H6 . . 119.700000 ?
C1 C6 H6 . . 119.700000 ?
C8 C7 C12 . . 119.94(11) ?
C8 C7 N1 . . 120.03(11) ?
C12 C7 N1 . . 119.97(11) ?
C6 C1 C2 . . 117.78(11) ?
C6 C1 S1 . . 116.82(9) ?
C2 C1 S1 . . 125.38(10) ?
C5 C4 C3 . . 119.97(12) ?
C5 C4 H4 . . 120.000000 ?
C3 C4 H4 . . 120.000000 ?
C4 C5 C6 . . 120.45(12) ?
C4 C5 H5 . . 119.800000 ?
C6 C5 H5 . . 119.800000 ?
O5 C13 H13A . . 109.500000 ?
O5 C13 H13B . . 109.500000 ?
H13A C13 H13B . . 109.500000 ?
O5 C13 H13C . . 109.500000 ?
H13A C13 H13C . . 109.500000 ?
H13B C13 H13C . . 109.500000 ?
C3 C2 C1 . . 122.35(12) ?
C3 C2 N2 . . 115.98(11) ?
C1 C2 N2 . . 121.67(11) ?
C7 N1 S1 . . 115.19(8) ?
C7 N1 H1 . . 113.6(12) ?
S1 N1 H1 . . 109.7(12) ?
O3 N2 O4 . . 124.57(11) ?
O3 N2 C2 . . 118.41(10) ?
O4 N2 C2 . . 116.96(10) ?
C10 O5 C13 . . 117.02(10) ?

loop_
_geom_bond_atom_site_label_1
_geom_bond_atom_site_label_2
_geom_bond_site_symmetry_2
_geom_bond_distance
_geom_bond_publ_flag
S1 O2 . 1.4312(9) ?
S1 O1 . 1.4313(9) ?
S1 N1 . 1.6426(11) ?
S1 C1 . 1.7871(12) ?
C12 C11 . 1.3842(18) ?
C12 C7 . 1.3927(17) ?
C12 H12 . 0.950000 ?
C11 C10 . 1.3939(17) ?
C11 H11 . 0.950000 ?
C9 C10 . 1.3880(17) ?
C9 C8 . 1.3933(17) ?
C9 H9 . 0.950000 ?
C3 C2 . 1.3846(17) ?
C3 C4 . 1.3915(19) ?
C3 H3 . 0.950000 ?
C8 C7 . 1.3872(17) ?
C8 H8 . 0.950000 ?
C10 O5 . 1.3743(15) ?
C6 C5 . 1.3901(18) ?
C6 C1 . 1.3938(17) ?
C6 H6 . 0.950000 ?
C7 N1 . 1.4467(15) ?
C1 C2 . 1.3941(17) ?
C4 C5 . 1.3857(18) ?
C4 H4 . 0.950000 ?
C5 H5 . 0.950000 ?
C13 O5 . 1.4315(15) ?
C13 H13A . 0.980000 ?
C13 H13B . 0.980000 ?
C13 H13C . 0.980000 ?
C2 N2 . 1.4685(16) ?
N1 H1 . 0.826(19) ?
N2 O3 . 1.2256(14) ?
N2 O4 . 1.2303(14) ?

loop_
_geom_hbond_atom_site_label_D
_geom_hbond_atom_site_label_H
_geom_hbond_atom_site_label_A
_geom_hbond_site_symmetry_A
_geom_hbond_distance_DH
_geom_hbond_distance_HA
_geom_hbond_distance_DA
_geom_hbond_angle_DHA
_geom_hbond_publ_flag
N1 H1 O5 1_545 0.826(19) 2.281(19) 3.0534(14) 155.8(16) ?
N1 H1 O3 . 0.826(19) 2.524(18) 3.0612(14) 123.8(15) ?
C13 H13A O2 4_576 0.980000 2.470000 3.2891(16) 141.300000 ?

loop_
_geom_torsion_atom_site_label_1
_geom_torsion_atom_site_label_2
_geom_torsion_atom_site_label_3
_geom_torsion_atom_site_label_4
_geom_torsion_site_symmetry_1
_geom_torsion_site_symmetry_2
_geom_torsion_site_symmetry_3
_geom_torsion_site_symmetry_4
_geom_torsion
_geom_torsion_publ_flag
C7 C12 C11 C10 . . . . -1.23(19) ?
C10 C9 C8 C7 . . . . -1.45(18) ?
C8 C9 C10 O5 . . . . -179.05(11) ?
C8 C9 C10 C11 . . . . 1.75(18) ?
C12 C11 C10 O5 . . . . -179.69(11) ?
C12 C11 C10 C9 . . . . -0.43(18) ?
C9 C8 C7 C12 . . . . -0.20(18) ?
C9 C8 C7 N1 . . . . 176.96(11) ?
C11 C12 C7 C8 . . . . 1.54(18) ?
C11 C12 C7 N1 . . . . -175.62(11) ?
C5 C6 C1 C2 . . . . -1.32(17) ?
C5 C6 C1 S1 . . . . 177.21(9) ?
O2 S1 C1 C6 . . . . 17.57(11) ?
O1 S1 C1 C6 . . . . 147.34(9) ?
N1 S1 C1 C6 . . . . -96.16(10) ?
O2 S1 C1 C2 . . . . -164.03(10) ?
O1 S1 C1 C2 . . . . -34.25(12) ?
N1 S1 C1 C2 . . . . 82.25(11) ?
C2 C3 C4 C5 . . . . -1.88(18) ?
C3 C4 C5 C6 . . . . -0.51(19) ?
C1 C6 C5 C4 . . . . 2.14(19) ?
C4 C3 C2 C1 . . . . 2.74(18) ?
C4 C3 C2 N2 . . . . -176.48(11) ?
C6 C1 C2 C3 . . . . -1.14(18) ?
S1 C1 C2 C3 . . . . -179.53(9) ?
C6 C1 C2 N2 . . . . 178.04(10) ?
S1 C1 C2 N2 . . . . -0.36(17) ?
C8 C7 N1 S1 . . . . -104.37(12) ?
C12 C7 N1 S1 . . . . 72.79(13) ?
O2 S1 N1 C7 . . . . -69.65(10) ?
O1 S1 N1 C7 . . . . 160.45(9) ?
C1 S1 N1 C7 . . . . 41.78(10) ?
C3 C2 N2 O3 . . . . 131.69(12) ?
C1 C2 N2 O3 . . . . -47.54(16) ?
C3 C2 N2 O4 . . . . -45.73(15) ?
C1 C2 N2 O4 . . . . 135.05(12) ?
C9 C10 O5 C13 . . . . -4.05(17) ?
C11 C10 O5 C13 . . . . 175.17(11) ?
